data_7706823
loop_
_publ_author_name
'Blann, Kevin'
'Bollmann, Annette'
'Brown, Gavin M.'
'Dixon, John T.'
'Elsegood, Mark R. J.'
'Raw, Christopher R.'
'Smith, Martin B.'
'Tenza, Kenny'
'Willemse, J. Alexander'
'Zweni, Pumza'

_publ_section_title
;
 Ethylene oligomerisation chromium catalysts with unsymmetrical PCNP
 ligands.
;
_journal_issue 12
_journal_name_full 'Dalton transactions (Cambridge, England : 2003)'
_journal_page_first 4345
_journal_page_last 4354
_journal_paper_doi 10.1039/d1dt00287b
_journal_volume 50
_journal_year 2021
_chemical_formula_moiety 'C23 H20 N P'
_chemical_formula_sum 'C23 H20 N P'
_chemical_formula_weight 341.37
_space_group_crystal_system monoclinic
_space_group_IT_number 14
_space_group_name_Hall '-P 2yn'
_space_group_name_H-M_alt 'P 1 21/n 1'
_atom_sites_solution_hydrogens mixed
_atom_sites_solution_primary direct
_atom_sites_solution_secondary difmap
_audit_creation_method SHELXL-2018/3
_audit_update_record
;
2020-07-21 deposited with the CCDC.	2021-03-03 downloaded from the CCDC.
;
_cell_angle_alpha 90
_cell_angle_beta 93.7639(8)
_cell_angle_gamma 90
_cell_formula_units_Z 4
_cell_length_a 17.5673(8)
_cell_length_b 5.5130(3)
_cell_length_c 18.5133(9)
_cell_measurement_reflns_used 7622
_cell_measurement_temperature 150(2)
_cell_measurement_theta_max 28.79
_cell_measurement_theta_min 2.32
_cell_volume 1789.12(15)
_computing_cell_refinement 'Bruker SAINT'
_computing_data_collection 'Bruker SMART'
_computing_data_reduction 'Bruker SAINT'
_computing_molecular_graphics 'Bruker SHELXTL'
_computing_publication_material 'Bruker SHELXTL and local programs'
_computing_structure_refinement 'SHELXL-2018/3 (Sheldrick, 2018)'
_computing_structure_solution 'Bruker SHELXTL'
_diffrn_ambient_temperature 150(2)
_diffrn_measured_fraction_theta_full 0.999
_diffrn_measured_fraction_theta_max 0.907
_diffrn_measurement_device_type 'Bruker SMART 1000 CCD diffractometer'
_diffrn_measurement_method '\w rotation with narrow frames'
_diffrn_radiation_monochromator graphite
_diffrn_radiation_type MoK\a
_diffrn_radiation_wavelength 0.71073
_diffrn_reflns_av_R_equivalents 0.0175
_diffrn_reflns_av_unetI/netI 0.0183
_diffrn_reflns_Laue_measured_fraction_full 0.999
_diffrn_reflns_Laue_measured_fraction_max 0.907
_diffrn_reflns_limit_h_max 22
_diffrn_reflns_limit_h_min -23
_diffrn_reflns_limit_k_max 7
_diffrn_reflns_limit_k_min -7
_diffrn_reflns_limit_l_max 24
_diffrn_reflns_limit_l_min -25
_diffrn_reflns_number 15116
_diffrn_reflns_point_group_measured_fraction_full 0.999
_diffrn_reflns_point_group_measured_fraction_max 0.907
_diffrn_reflns_theta_full 25.242
_diffrn_reflns_theta_max 29.019
_diffrn_reflns_theta_min 1.653
_diffrn_source 'sealed tube'
_exptl_absorpt_coefficient_mu 0.158
_exptl_absorpt_correction_T_max 0.968
_exptl_absorpt_correction_T_min 0.925
_exptl_absorpt_correction_type multi-scan
_exptl_absorpt_process_details 'SADABS v2.10 (Sheldrick, 2003)'
_exptl_crystal_colour colourless
_exptl_crystal_density_diffrn 1.267
_exptl_crystal_density_method 'not measured'
_exptl_crystal_description block
_exptl_crystal_F_000 720
_exptl_crystal_recrystallization_method 'Re-crystallisation from solvent: methanol'
_exptl_crystal_size_max 0.50
_exptl_crystal_size_mid 0.45
_exptl_crystal_size_min 0.21
_refine_diff_density_max 0.356
_refine_diff_density_min -0.208
_refine_diff_density_rms 0.043
_refine_ls_extinction_method none
_refine_ls_goodness_of_fit_ref 1.031
_refine_ls_hydrogen_treatment mixed
_refine_ls_matrix_type full
_refine_ls_number_parameters 230
_refine_ls_number_reflns 4327
_refine_ls_number_restraints 0
_refine_ls_restrained_S_all 1.031
_refine_ls_R_factor_all 0.0467
_refine_ls_R_factor_gt 0.0359
_refine_ls_shift/su_max 0.001
_refine_ls_shift/su_mean 0.000
_refine_ls_structure_factor_coef Fsqd
_refine_ls_weighting_details 'w=1/[\s^2^(Fo^2^)+(0.0382P)^2^+0.8583P] where P=(Fo^2^+2Fc^2^)/3'
_refine_ls_weighting_scheme calc
_refine_ls_wR_factor_gt 0.0875
_refine_ls_wR_factor_ref 0.0959
_reflns_Friedel_coverage 0.000
_reflns_number_gt 3566
_reflns_number_total 4327
_reflns_threshold_expression 'I > 2\s(I)'
_cod_data_source_file d1dt00287b1.cif
_cod_data_source_block 1a
_cod_depositor_comments 'Adding full bibliography for 7706823--7706826.cif.'
_cod_original_sg_symbol_H-M 'P 21/n'
_cod_database_code 7706823
_shelx_shelxl_version_number 2018/3
_shelx_space_group_comment
; 
The symmetry employed for this shelxl refinement is uniquely defined 
by the following loop, which should always be used as a source of 
symmetry information in preference to the above space-group names. 
They are only intended as comments. 
;
_shelx_estimated_absorpt_t_min 0.925
_shelx_estimated_absorpt_t_max 0.968

loop_
_space_group_symop_operation_xyz
'x, y, z'
'-x+1/2, y+1/2, -z+1/2'
'-x, -y, -z'
'x-1/2, -y-1/2, z-1/2'

loop_
_atom_site_label
_atom_site_type_symbol
_atom_site_fract_x
_atom_site_fract_y
_atom_site_fract_z
_atom_site_U_iso_or_equiv
_atom_site_adp_type
_atom_site_occupancy
_atom_site_site_symmetry_order
_atom_site_calc_flag
_atom_site_refinement_flags_posn
_atom_site_refinement_flags_adp
_atom_site_refinement_flags_occupancy
_atom_site_disorder_assembly
_atom_site_disorder_group
P1 P 0.19285(2) 0.42963(6) 0.52808(2) 0.02719(10) Uani 1 1 d . . . . .
C1 C 0.13513(8) 0.6761(3) 0.48424(7) 0.0307(3) Uani 1 1 d . . . . .
H1A H 0.080286 0.646967 0.490168 0.037 Uiso 1 1 calc R U . . .
H1B H 0.149322 0.833569 0.507056 0.037 Uiso 1 1 calc R U . . .
N1 N 0.14929(7) 0.6821(2) 0.40769(6) 0.0314(3) Uani 1 1 d . . . . .
H1 H 0.1537(10) 0.541(3) 0.3884(9) 0.042(5) Uiso 1 1 d . . . . .
C2 C 0.11414(7) 0.8551(2) 0.36174(7) 0.0273(3) Uani 1 1 d . . . . .
C3 C 0.06878(8) 1.0371(3) 0.38647(8) 0.0312(3) Uani 1 1 d . . . . .
H3 H 0.058597 1.042019 0.436210 0.037 Uiso 1 1 calc R U . . .
C4 C 0.03720(8) 1.2166(3) 0.33893(8) 0.0345(3) Uani 1 1 d . . . . .
H4 H 0.005741 1.339692 0.357052 0.041 Uiso 1 1 calc R U . . .
C5 C 0.05131(8) 1.2154(3) 0.26737(8) 0.0342(3) Uani 1 1 d . . . . .
H5 H 0.030071 1.338186 0.236186 0.041 Uiso 1 1 calc R U . . .
C6 C 0.09756(7) 1.0316(3) 0.23928(7) 0.0293(3) Uani 1 1 d . . . . .
C7 C 0.11387(8) 1.0266(3) 0.16519(8) 0.0348(3) Uani 1 1 d . . . . .
H7 H 0.094011 1.150738 0.133727 0.042 Uiso 1 1 calc R U . . .
C8 C 0.15753(8) 0.8471(3) 0.13817(8) 0.0367(3) Uani 1 1 d . . . . .
H8 H 0.166661 0.845145 0.088157 0.044 Uiso 1 1 calc R U . . .
C9 C 0.18901(8) 0.6648(3) 0.18441(8) 0.0344(3) Uani 1 1 d . . . . .
H9 H 0.219319 0.540139 0.165539 0.041 Uiso 1 1 calc R U . . .
C10 C 0.17592(8) 0.6673(3) 0.25664(7) 0.0299(3) Uani 1 1 d . . . . .
H10 H 0.198447 0.545801 0.287513 0.036 Uiso 1 1 calc R U . . .
C11 C 0.12954(7) 0.8473(2) 0.28614(7) 0.0262(3) Uani 1 1 d . . . . .
C12 C 0.28845(7) 0.5626(2) 0.53769(6) 0.0267(3) Uani 1 1 d . . . . .
C13 C 0.31123(8) 0.7770(3) 0.50585(7) 0.0333(3) Uani 1 1 d . . . . .
H13 H 0.275010 0.872259 0.478062 0.040 Uiso 1 1 calc R U . . .
C14 C 0.38700(9) 0.8524(3) 0.51458(8) 0.0400(3) Uani 1 1 d . . . . .
H14 H 0.402155 0.998412 0.492334 0.048 Uiso 1 1 calc R U . . .
C15 C 0.44030(9) 0.7169(3) 0.55528(9) 0.0432(4) Uani 1 1 d . . . . .
H15 H 0.491799 0.769814 0.561200 0.052 Uiso 1 1 calc R U . . .
C16 C 0.41829(9) 0.5040(3) 0.58731(8) 0.0429(4) Uani 1 1 d . . . . .
H16 H 0.454604 0.410811 0.615659 0.051 Uiso 1 1 calc R U . . .
C17 C 0.34352(8) 0.4266(3) 0.57812(7) 0.0336(3) Uani 1 1 d . . . . .
H17 H 0.329154 0.278419 0.599617 0.040 Uiso 1 1 calc R U . . .
C18 C 0.16503(7) 0.4559(2) 0.62153(7) 0.0251(3) Uani 1 1 d . . . . .
C19 C 0.19023(8) 0.6448(2) 0.66757(7) 0.0288(3) Uani 1 1 d . . . . .
H19 H 0.220672 0.770907 0.649678 0.035 Uiso 1 1 calc R U . . .
C20 C 0.17120(8) 0.6496(3) 0.73912(7) 0.0318(3) Uani 1 1 d . . . . .
H20 H 0.188794 0.778323 0.769997 0.038 Uiso 1 1 calc R U . . .
C21 C 0.12646(8) 0.4665(3) 0.76561(7) 0.0321(3) Uani 1 1 d . . . . .
H21 H 0.113962 0.468907 0.814758 0.039 Uiso 1 1 calc R U . . .
C22 C 0.10005(8) 0.2804(3) 0.72041(8) 0.0341(3) Uani 1 1 d . . . . .
H22 H 0.068584 0.156885 0.738253 0.041 Uiso 1 1 calc R U . . .
C23 C 0.11966(8) 0.2746(3) 0.64881(7) 0.0301(3) Uani 1 1 d . . . . .
H23 H 0.101914 0.145467 0.618162 0.036 Uiso 1 1 calc R U . . .

loop_
_atom_site_aniso_label
_atom_site_aniso_U_11
_atom_site_aniso_U_22
_atom_site_aniso_U_33
_atom_site_aniso_U_23
_atom_site_aniso_U_13
_atom_site_aniso_U_12
P1 0.03377(19) 0.02678(18) 0.02071(16) -0.00093(13) -0.00067(12) -0.00020(14)
C1 0.0336(7) 0.0348(7) 0.0234(6) 0.0004(5) -0.0018(5) 0.0029(6)
N1 0.0409(7) 0.0308(6) 0.0219(5) 0.0003(5) -0.0036(5) 0.0053(5)
C2 0.0257(6) 0.0285(6) 0.0269(6) 0.0015(5) -0.0053(5) -0.0035(5)
C3 0.0293(7) 0.0335(7) 0.0301(7) -0.0014(6) -0.0022(5) -0.0017(6)
C4 0.0282(7) 0.0300(7) 0.0447(8) 0.0001(6) -0.0026(6) 0.0021(6)
C5 0.0277(7) 0.0313(7) 0.0426(8) 0.0099(6) -0.0060(6) -0.0017(6)
C6 0.0227(6) 0.0319(7) 0.0324(7) 0.0066(6) -0.0047(5) -0.0062(5)
C7 0.0300(7) 0.0408(8) 0.0326(7) 0.0129(6) -0.0056(5) -0.0084(6)
C8 0.0339(7) 0.0501(9) 0.0260(6) 0.0057(6) 0.0006(5) -0.0099(7)
C9 0.0315(7) 0.0401(8) 0.0317(7) -0.0009(6) 0.0018(5) -0.0029(6)
C10 0.0287(6) 0.0317(7) 0.0288(6) 0.0029(6) -0.0026(5) -0.0014(5)
C11 0.0229(6) 0.0281(6) 0.0269(6) 0.0027(5) -0.0043(5) -0.0053(5)
C12 0.0318(7) 0.0302(7) 0.0183(5) -0.0027(5) 0.0041(5) 0.0019(5)
C13 0.0392(8) 0.0317(7) 0.0292(7) 0.0005(6) 0.0046(6) 0.0017(6)
C14 0.0435(8) 0.0393(8) 0.0388(8) -0.0023(7) 0.0136(6) -0.0064(7)
C15 0.0305(7) 0.0584(10) 0.0416(8) -0.0074(8) 0.0088(6) -0.0040(7)
C16 0.0329(8) 0.0598(10) 0.0361(8) 0.0031(7) 0.0031(6) 0.0098(7)
C17 0.0360(7) 0.0393(8) 0.0262(6) 0.0045(6) 0.0057(5) 0.0060(6)
C18 0.0267(6) 0.0255(6) 0.0229(6) 0.0016(5) -0.0001(5) 0.0015(5)
C19 0.0322(7) 0.0271(6) 0.0274(6) 0.0003(5) 0.0037(5) -0.0038(5)
C20 0.0365(7) 0.0322(7) 0.0269(6) -0.0044(6) 0.0032(5) -0.0020(6)
C21 0.0339(7) 0.0374(8) 0.0256(6) 0.0026(6) 0.0061(5) 0.0027(6)
C22 0.0348(7) 0.0318(7) 0.0365(7) 0.0058(6) 0.0080(6) -0.0043(6)
C23 0.0320(7) 0.0259(7) 0.0324(7) -0.0018(5) 0.0009(5) -0.0034(5)

loop_
_atom_type_symbol
_atom_type_description
_atom_type_scat_dispersion_real
_atom_type_scat_dispersion_imag
_atom_type_scat_source
C C 0.0033 0.0016 'International Tables Vol C Tables 4.2.6.8 and 6.1.1.4'
H H 0.0000 0.0000 'International Tables Vol C Tables 4.2.6.8 and 6.1.1.4'
N N 0.0061 0.0033 'International Tables Vol C Tables 4.2.6.8 and 6.1.1.4'
P P 0.1023 0.0942 'International Tables Vol C Tables 4.2.6.8 and 6.1.1.4'

loop_
_geom_angle_atom_site_label_1
_geom_angle_atom_site_label_2
_geom_angle_atom_site_label_3
_geom_angle
_geom_angle_site_symmetry_1
_geom_angle_site_symmetry_3
_geom_angle_publ_flag
C12 P1 C18 100.15(6) . . ?
C12 P1 C1 102.79(6) . . ?
C18 P1 C1 100.57(6) . . ?
N1 C1 P1 108.66(9) . . ?
N1 C1 H1A 110.0 . . ?
P1 C1 H1A 110.0 . . ?
N1 C1 H1B 110.0 . . ?
P1 C1 H1B 110.0 . . ?
H1A C1 H1B 108.3 . . ?
C2 N1 C1 120.81(12) . . ?
C2 N1 H1 114.4(11) . . ?
C1 N1 H1 114.1(12) . . ?
C3 C2 N1 122.53(12) . . ?
C3 C2 C11 119.53(12) . . ?
N1 C2 C11 117.86(12) . . ?
C2 C3 C4 120.99(13) . . ?
C2 C3 H3 119.5 . . ?
C4 C3 H3 119.5 . . ?
C5 C4 C3 120.82(14) . . ?
C5 C4 H4 119.6 . . ?
C3 C4 H4 119.6 . . ?
C4 C5 C6 120.31(13) . . ?
C4 C5 H5 119.8 . . ?
C6 C5 H5 119.8 . . ?
C5 C6 C7 121.64(13) . . ?
C5 C6 C11 119.85(12) . . ?
C7 C6 C11 118.51(13) . . ?
C8 C7 C6 121.41(13) . . ?
C8 C7 H7 119.3 . . ?
C6 C7 H7 119.3 . . ?
C7 C8 C9 120.07(13) . . ?
C7 C8 H8 120.0 . . ?
C9 C8 H8 120.0 . . ?
C10 C9 C8 120.06(14) . . ?
C10 C9 H9 120.0 . . ?
C8 C9 H9 120.0 . . ?
C9 C10 C11 121.37(13) . . ?
C9 C10 H10 119.3 . . ?
C11 C10 H10 119.3 . . ?
C10 C11 C6 118.55(12) . . ?
C10 C11 C2 122.96(12) . . ?
C6 C11 C2 118.49(12) . . ?
C13 C12 C17 118.24(13) . . ?
C13 C12 P1 125.92(10) . . ?
C17 C12 P1 115.76(11) . . ?
C12 C13 C14 120.24(14) . . ?
C12 C13 H13 119.9 . . ?
C14 C13 H13 119.9 . . ?
C15 C14 C13 120.63(15) . . ?
C15 C14 H14 119.7 . . ?
C13 C14 H14 119.7 . . ?
C16 C15 C14 119.64(15) . . ?
C16 C15 H15 120.2 . . ?
C14 C15 H15 120.2 . . ?
C17 C16 C15 120.03(15) . . ?
C17 C16 H16 120.0 . . ?
C15 C16 H16 120.0 . . ?
C16 C17 C12 121.22(15) . . ?
C16 C17 H17 119.4 . . ?
C12 C17 H17 119.4 . . ?
C23 C18 C19 118.60(12) . . ?
C23 C18 P1 118.63(10) . . ?
C19 C18 P1 122.70(10) . . ?
C20 C19 C18 120.64(13) . . ?
C20 C19 H19 119.7 . . ?
C18 C19 H19 119.7 . . ?
C19 C20 C21 120.04(13) . . ?
C19 C20 H20 120.0 . . ?
C21 C20 H20 120.0 . . ?
C22 C21 C20 120.01(13) . . ?
C22 C21 H21 120.0 . . ?
C20 C21 H21 120.0 . . ?
C21 C22 C23 119.92(13) . . ?
C21 C22 H22 120.0 . . ?
C23 C22 H22 120.0 . . ?
C22 C23 C18 120.77(13) . . ?
C22 C23 H23 119.6 . . ?
C18 C23 H23 119.6 . . ?

loop_
_geom_bond_atom_site_label_1
_geom_bond_atom_site_label_2
_geom_bond_distance
_geom_bond_site_symmetry_2
_geom_bond_publ_flag
P1 C12 1.8303(14) . ?
P1 C18 1.8341(13) . ?
P1 C1 1.8508(14) . ?
C1 N1 1.4552(17) . ?
C1 H1A 0.9900 . ?
C1 H1B 0.9900 . ?
N1 C2 1.3950(17) . ?
N1 H1 0.864(18) . ?
C2 C3 1.378(2) . ?
C2 C11 1.4436(18) . ?
C3 C4 1.413(2) . ?
C3 H3 0.9500 . ?
C4 C5 1.364(2) . ?
C4 H4 0.9500 . ?
C5 C6 1.419(2) . ?
C5 H5 0.9500 . ?
C6 C7 1.4197(19) . ?
C6 C11 1.4269(18) . ?
C7 C8 1.367(2) . ?
C7 H7 0.9500 . ?
C8 C9 1.409(2) . ?
C8 H8 0.9500 . ?
C9 C10 1.3717(19) . ?
C9 H9 0.9500 . ?
C10 C11 1.4160(19) . ?
C10 H10 0.9500 . ?
C12 C13 1.3913(19) . ?
C12 C17 1.4011(19) . ?
C13 C14 1.394(2) . ?
C13 H13 0.9500 . ?
C14 C15 1.382(2) . ?
C14 H14 0.9500 . ?
C15 C16 1.382(2) . ?
C15 H15 0.9500 . ?
C16 C17 1.381(2) . ?
C16 H16 0.9500 . ?
C17 H17 0.9500 . ?
C18 C23 1.3938(18) . ?
C18 C19 1.3989(18) . ?
C19 C20 1.3874(18) . ?
C19 H19 0.9500 . ?
C20 C21 1.389(2) . ?
C20 H20 0.9500 . ?
C21 C22 1.384(2) . ?
C21 H21 0.9500 . ?
C22 C23 1.3918(19) . ?
C22 H22 0.9500 . ?
C23 H23 0.9500 . ?

loop_
_geom_torsion_atom_site_label_1
_geom_torsion_atom_site_label_2
_geom_torsion_atom_site_label_3
_geom_torsion_atom_site_label_4
_geom_torsion
_geom_torsion_site_symmetry_1
_geom_torsion_site_symmetry_2
_geom_torsion_site_symmetry_3
_geom_torsion_site_symmetry_4
_geom_torsion_publ_flag
C12 P1 C1 N1 77.53(10) . . . . ?
C18 P1 C1 N1 -179.40(9) . . . . ?
P1 C1 N1 C2 -178.61(10) . . . . ?
C1 N1 C2 C3 4.3(2) . . . . ?
C1 N1 C2 C11 -178.75(12) . . . . ?
N1 C2 C3 C4 176.77(13) . . . . ?
C11 C2 C3 C4 -0.1(2) . . . . ?
C2 C3 C4 C5 -0.5(2) . . . . ?
C3 C4 C5 C6 0.6(2) . . . . ?
C4 C5 C6 C7 -179.41(13) . . . . ?
C4 C5 C6 C11 -0.1(2) . . . . ?
C5 C6 C7 C8 -179.01(13) . . . . ?
C11 C6 C7 C8 1.6(2) . . . . ?
C6 C7 C8 C9 -1.6(2) . . . . ?
C7 C8 C9 C10 0.0(2) . . . . ?
C8 C9 C10 C11 1.5(2) . . . . ?
C9 C10 C11 C6 -1.38(19) . . . . ?
C9 C10 C11 C2 179.65(13) . . . . ?
C5 C6 C11 C10 -179.54(12) . . . . ?
C7 C6 C11 C10 -0.18(18) . . . . ?
C5 C6 C11 C2 -0.52(18) . . . . ?
C7 C6 C11 C2 178.83(12) . . . . ?
C3 C2 C11 C10 179.58(12) . . . . ?
N1 C2 C11 C10 2.57(19) . . . . ?
C3 C2 C11 C6 0.61(18) . . . . ?
N1 C2 C11 C6 -176.40(12) . . . . ?
C18 P1 C12 C13 -114.54(12) . . . . ?
C1 P1 C12 C13 -11.14(13) . . . . ?
C18 P1 C12 C17 68.78(11) . . . . ?
C1 P1 C12 C17 172.18(10) . . . . ?
C17 C12 C13 C14 -0.2(2) . . . . ?
P1 C12 C13 C14 -176.76(11) . . . . ?
C12 C13 C14 C15 -0.5(2) . . . . ?
C13 C14 C15 C16 0.3(2) . . . . ?
C14 C15 C16 C17 0.5(2) . . . . ?
C15 C16 C17 C12 -1.2(2) . . . . ?
C13 C12 C17 C16 1.0(2) . . . . ?
P1 C12 C17 C16 177.94(11) . . . . ?
C12 P1 C18 C23 -145.32(11) . . . . ?
C1 P1 C18 C23 109.48(11) . . . . ?
C12 P1 C18 C19 31.78(12) . . . . ?
C1 P1 C18 C19 -73.42(12) . . . . ?
C23 C18 C19 C20 0.8(2) . . . . ?
P1 C18 C19 C20 -176.31(10) . . . . ?
C18 C19 C20 C21 -0.3(2) . . . . ?
C19 C20 C21 C22 -0.8(2) . . . . ?
C20 C21 C22 C23 1.3(2) . . . . ?
C21 C22 C23 C18 -0.8(2) . . . . ?
C19 C18 C23 C22 -0.3(2) . . . . ?
P1 C18 C23 C22 176.95(11) . . . . ?
